data_4510268
loop_
_publ_author_name
'McKellar, Scott C.'
'Kennedy, Alan R.'
'McCloy, Neil C.'
'McBride, Eileen'
'Florence, Alastair J.'

_publ_section_title
;
 Formulation of Liquid Propofol as a Cocrystalline Solid
;
_journal_issue 5
_journal_name_full 'Crystal Growth &amp; Design'
_journal_page_first 2422
_journal_paper_doi 10.1021/cg500155p
_journal_volume 14
_journal_year 2014
_chemical_formula_moiety 'C48 H66 N4 O5'
_chemical_formula_sum 'C48 H66 N4 O5'
_chemical_formula_weight 779.05
_chemical_name_systematic
;
 ?
;
_space_group_IT_number 2
_symmetry_cell_setting triclinic
_symmetry_space_group_name_Hall '-P 1'
_symmetry_space_group_name_H-M 'P -1'
_atom_sites_solution_hydrogens geom
_atom_sites_solution_primary direct
_atom_sites_solution_secondary difmap
_audit_creation_method SHELXL-97
_cell_angle_alpha 81.262(3)
_cell_angle_beta 88.059(3)
_cell_angle_gamma 89.925(3)
_cell_formula_units_Z 6
_cell_length_a 9.8183(4)
_cell_length_b 15.4270(6)
_cell_length_c 46.7832(17)
_cell_measurement_reflns_used 4599
_cell_measurement_temperature 218(2)
_cell_measurement_theta_max 72.3223
_cell_measurement_theta_min 3.2129
_cell_volume 6999.8(5)
_computing_structure_refinement 'SHELXL-97 (Sheldrick, 2008)'
_diffrn_ambient_temperature 218(2)
_diffrn_measured_fraction_theta_full 0.991
_diffrn_measured_fraction_theta_max 0.991
_diffrn_measurement_device_type 'Oxford Diffraction Gemini S'
_diffrn_measurement_method 'omega scans'
_diffrn_radiation_monochromator graphite
_diffrn_radiation_source 'fine-focus sealed tube'
_diffrn_radiation_type CuK\a
_diffrn_radiation_wavelength 1.54180
_diffrn_reflns_av_R_equivalents 0.0438
_diffrn_reflns_av_sigmaI/netI 0.0652
_diffrn_reflns_limit_h_max 7
_diffrn_reflns_limit_h_min -11
_diffrn_reflns_limit_k_max 18
_diffrn_reflns_limit_k_min -18
_diffrn_reflns_limit_l_max 56
_diffrn_reflns_limit_l_min -56
_diffrn_reflns_number 45158
_diffrn_reflns_theta_full 67.50
_diffrn_reflns_theta_max 67.50
_diffrn_reflns_theta_min 3.22
_exptl_absorpt_coefficient_mu 0.563
_exptl_absorpt_correction_T_max 1.00000
_exptl_absorpt_correction_T_min 0.69141
_exptl_absorpt_correction_type multi-scan
_exptl_absorpt_process_details
;
CrysAlisPro, Agilent Technologies,
Version 1.171.34.46 (release 25-11-2010 CrysAlis171 .NET)
(compiled Nov 25 2010,17:55:46)
Empirical absorption correction using spherical harmonics,
 implemented in SCALE3 ABSPACK scaling algorithm.
;
_exptl_crystal_colour colourless
_exptl_crystal_density_diffrn 1.109
_exptl_crystal_density_method 'not measured'
_exptl_crystal_description needle
_exptl_crystal_F_000 2532
_exptl_crystal_size_max 0.4
_exptl_crystal_size_mid 0.05
_exptl_crystal_size_min 0.05
_refine_diff_density_max 0.419
_refine_diff_density_min -0.259
_refine_diff_density_rms 0.047
_refine_ls_extinction_method none
_refine_ls_goodness_of_fit_ref 1.000
_refine_ls_hydrogen_treatment mixed
_refine_ls_matrix_type full
_refine_ls_number_parameters 1588
_refine_ls_number_reflns 24984
_refine_ls_number_restraints 0
_refine_ls_restrained_S_all 1.000
_refine_ls_R_factor_all 0.1394
_refine_ls_R_factor_gt 0.0736
_refine_ls_shift/su_max 0.000
_refine_ls_shift/su_mean 0.000
_refine_ls_structure_factor_coef Fsqd
_refine_ls_weighting_details 'calc w=1/[\s^2^(Fo^2^)+(0.1323P)^2^+0.0000P] where P=(Fo^2^+2Fc^2^)/3'
_refine_ls_weighting_scheme calc
_refine_ls_wR_factor_gt 0.2009
_refine_ls_wR_factor_ref 0.2768
_reflns_number_gt 11973
_reflns_number_total 24984
_reflns_threshold_expression I>2\s(I)
_cod_data_source_file cg500155p_si_002.cif
_cod_data_source_block form2
_cod_depositor_comments 'Adding full bibliography for 4510267--4510269.cif.'
_cod_original_sg_symbol_H-M P-1
_cod_database_code 4510268

loop_
_symmetry_equiv_pos_as_xyz
'x, y, z'
'-x, -y, -z'

loop_
_atom_site_label
_atom_site_type_symbol
_atom_site_fract_x
_atom_site_fract_y
_atom_site_fract_z
_atom_site_U_iso_or_equiv
_atom_site_adp_type
_atom_site_occupancy
_atom_site_symmetry_multiplicity
_atom_site_calc_flag
_atom_site_refinement_flags
O1 O 0.8367(3) 0.56678(16) 0.01327(5) 0.0870(9) Uani 1 1 d .
H1O H 0.8397 0.5518 -0.0031 0.130 Uiso 1 1 calc R
O2 O 0.5770(2) 0.35232(15) 0.16347(5) 0.0678(6) Uani 1 1 d .
H2O H 0.5102 0.3421 0.1541 0.102 Uiso 1 1 calc R
O3 O 0.3396(3) 0.92257(17) 0.01537(5) 0.0884(8) Uani 1 1 d .
H3O H 0.3447 0.9517 -0.0011 0.133 Uiso 1 1 calc R
O4 O 0.3391(3) 0.38535(17) 0.32004(5) 0.0892(9) Uani 1 1 d .
H4O H 0.3354 0.3564 0.3365 0.134 Uiso 1 1 calc R
O5 O 0.0899(2) 0.95734(15) 0.16952(5) 0.0661(6) Uani 1 1 d .
H5O H 0.1562 0.9677 0.1790 0.099 Uiso 1 1 calc R
O6 O 1.0136(3) 0.22951(17) 0.34849(5) 0.0913(9) Uani 1 1 d .
H6O H 1.0171 0.2597 0.3322 0.137 Uiso 1 1 calc R
O7 O 0.4949(3) 0.87302(16) 0.34662(5) 0.0868(8) Uani 1 1 d .
H7O H 0.4984 0.8593 0.3301 0.130 Uiso 1 1 calc R
O8 O 0.2563(2) 0.69439(14) 0.50301(5) 0.0665(6) Uani 1 1 d .
H8O H 0.3226 0.6755 0.5126 0.100 Uiso 1 1 calc R
O9 O 0.8187(3) 0.74367(16) 0.31794(5) 0.0884(9) Uani 1 1 d .
H9O H 0.8147 0.7587 0.3342 0.133 Uiso 1 1 calc R
O10 O 0.91143(18) 0.14614(15) 0.13110(4) 0.0580(6) Uani 1 1 d .
O11 O 0.40625(17) 0.23263(14) 0.13534(4) 0.0540(5) Uani 1 1 d .
O12 O 0.25936(18) 0.07683(14) 0.19789(4) 0.0563(6) Uani 1 1 d .
O13 O -0.24610(18) 0.16389(16) 0.20223(4) 0.0615(6) Uani 1 1 d .
O14 O 0.07850(18) 0.54208(15) 0.46446(4) 0.0599(6) Uani 1 1 d .
O15 O 0.57328(17) 0.45118(15) 0.46880(4) 0.0554(5) Uani 1 1 d .
N1 N 0.6955(3) 0.0720(2) 0.04319(6) 0.0714(8) Uani 1 1 d .
N2 N 0.6963(3) 0.18538(19) 0.13927(6) 0.0544(7) Uani 1 1 d .
N3 N 0.1981(3) 0.38861(19) 0.04594(6) 0.0656(7) Uani 1 1 d .
N4 N 0.1914(2) 0.18433(19) 0.14161(6) 0.0559(7) Uani 1 1 d .
N5 N 0.4678(3) -0.07971(19) 0.28710(6) 0.0675(8) Uani 1 1 d .
N6 N 0.4741(3) 0.1262(2) 0.19173(6) 0.0593(8) Uani 1 1 d .
N7 N -0.0303(3) 0.2369(2) 0.29034(6) 0.0741(8) Uani 1 1 d .
N8 N -0.0302(3) 0.1250(2) 0.19404(6) 0.0567(7) Uani 1 1 d .
N9 N -0.1362(3) 0.6965(2) 0.37603(6) 0.0736(8) Uani 1 1 d .
N10 N -0.1371(3) 0.49649(19) 0.47261(6) 0.0554(7) Uani 1 1 d .
N11 N 0.3648(3) 0.3771(2) 0.37966(6) 0.0669(8) Uani 1 1 d .
N12 N 0.3596(3) 0.4956(2) 0.47472(6) 0.0596(8) Uani 1 1 d .
C1 C 0.7952(3) 0.4971(2) 0.03336(7) 0.0555(8) Uani 1 1 d .
C2 C 0.7638(3) 0.4156(2) 0.02590(7) 0.0587(8) Uani 1 1 d .
C3 C 0.7223(3) 0.3496(2) 0.04832(8) 0.0683(10) Uani 1 1 d .
H3 H 0.6996 0.2940 0.0440 0.082 Uiso 1 1 calc R
C4 C 0.7140(3) 0.3642(3) 0.07651(8) 0.0720(10) Uani 1 1 d .
H4 H 0.6855 0.3189 0.0912 0.086 Uiso 1 1 calc R
C5 C 0.7474(3) 0.4452(3) 0.08331(7) 0.0679(10) Uani 1 1 d .
H5 H 0.7422 0.4545 0.1027 0.082 Uiso 1 1 calc R
C6 C 0.7888(3) 0.5137(2) 0.06177(7) 0.0610(8) Uani 1 1 d .
C7 C 0.8519(5) 0.3111(3) -0.00733(11) 0.1167(17) Uani 1 1 d .
H8B H 0.9434 0.3156 -0.0005 0.175 Uiso 1 1 calc R
H8C H 0.8566 0.3018 -0.0274 0.175 Uiso 1 1 calc R
H8D H 0.8048 0.2622 0.0043 0.175 Uiso 1 1 calc R
C8 C 0.7742(4) 0.3963(3) -0.00488(8) 0.0811(11) Uani 1 1 d .
H8A H 0.8269 0.4449 -0.0164 0.097 Uiso 1 1 calc R
C9 C 0.6360(5) 0.3950(4) -0.01801(10) 0.1240(19) Uani 1 1 d .
H8E H 0.5800 0.3495 -0.0067 0.186 Uiso 1 1 calc R
H8F H 0.6467 0.3832 -0.0377 0.186 Uiso 1 1 calc R
H8G H 0.5924 0.4515 -0.0180 0.186 Uiso 1 1 calc R
C10 C 0.7113(6) 0.6465(4) 0.08217(13) 0.135(2) Uani 1 1 d .
H11E H 0.6361 0.6513 0.0691 0.203 Uiso 1 1 calc R
H11F H 0.7391 0.7046 0.0852 0.203 Uiso 1 1 calc R
H11G H 0.6825 0.6126 0.1006 0.203 Uiso 1 1 calc R
C11 C 0.8274(4) 0.6022(3) 0.06947(8) 0.0803(11) Uani 1 1 d .
H11A H 0.8569 0.6399 0.0513 0.096 Uiso 1 1 calc R
C12 C 0.9458(6) 0.5947(4) 0.08917(15) 0.175(3) Uani 1 1 d .
H11B H 1.0215 0.5668 0.0803 0.262 Uiso 1 1 calc R
H11C H 0.9193 0.5597 0.1075 0.262 Uiso 1 1 calc R
H11D H 0.9731 0.6527 0.0924 0.262 Uiso 1 1 calc R
C13 C 0.5843(3) 0.4409(2) 0.16454(7) 0.0540(8) Uani 1 1 d .
C14 C 0.4884(3) 0.4994(2) 0.15110(7) 0.0561(8) Uani 1 1 d .
C15 C 0.5037(4) 0.5873(2) 0.15354(8) 0.0691(9) Uani 1 1 d .
H15 H 0.4407 0.6282 0.1449 0.083 Uiso 1 1 calc R
C16 C 0.6098(4) 0.6157(2) 0.16843(8) 0.0733(10) Uani 1 1 d .
H16 H 0.6183 0.6755 0.1700 0.088 Uiso 1 1 calc R
C17 C 0.7030(3) 0.5564(2) 0.18097(7) 0.0664(9) Uani 1 1 d .
H17 H 0.7756 0.5767 0.1908 0.080 Uiso 1 1 calc R
C18 C 0.6930(3) 0.4675(2) 0.17958(7) 0.0585(8) Uani 1 1 d .
C19 C 0.2588(4) 0.4304(4) 0.15720(11) 0.1115(18) Uani 1 1 d .
H20E H 0.2264 0.4769 0.1674 0.167 Uiso 1 1 calc R
H20F H 0.2940 0.3828 0.1709 0.167 Uiso 1 1 calc R
H20G H 0.1842 0.4089 0.1471 0.167 Uiso 1 1 calc R
C20 C 0.3724(3) 0.4658(2) 0.13529(8) 0.0676(9) Uani 1 1 d .
H20A H 0.4078 0.4156 0.1264 0.081 Uiso 1 1 calc R
C21 C 0.3203(5) 0.5324(3) 0.11104(12) 0.136(2) Uani 1 1 d .
H20B H 0.3932 0.5488 0.0967 0.204 Uiso 1 1 calc R
H20C H 0.2888 0.5840 0.1188 0.204 Uiso 1 1 calc R
H20D H 0.2455 0.5071 0.1020 0.204 Uiso 1 1 calc R
C22 C 0.8950(4) 0.3797(3) 0.16937(12) 0.1089(17) Uani 1 1 d .
H23E H 0.9430 0.4325 0.1606 0.163 Uiso 1 1 calc R
H23F H 0.8460 0.3557 0.1547 0.163 Uiso 1 1 calc R
H23G H 0.9599 0.3368 0.1780 0.163 Uiso 1 1 calc R
C23 C 0.7946(3) 0.4015(2) 0.19266(9) 0.0751(11) Uani 1 1 d .
H23A H 0.7440 0.3471 0.2005 0.090 Uiso 1 1 calc R
C24 C 0.8698(5) 0.4306(3) 0.21747(12) 0.142(2) Uani 1 1 d .
H23B H 0.8047 0.4406 0.2327 0.213 Uiso 1 1 calc R
H23C H 0.9195 0.4844 0.2105 0.213 Uiso 1 1 calc R
H23D H 0.9332 0.3852 0.2251 0.213 Uiso 1 1 calc R
C25 C 0.2963(3) 0.9749(2) 0.03474(7) 0.0553(8) Uani 1 1 d .
C26 C 0.2658(3) 1.0635(2) 0.02676(7) 0.0567(8) Uani 1 1 d .
C27 C 0.2228(3) 1.1093(2) 0.04893(8) 0.0701(10) Uani 1 1 d .
H27 H 0.2000 1.1688 0.0443 0.084 Uiso 1 1 calc R
C28 C 0.2129(4) 1.0700(3) 0.07707(8) 0.0774(11) Uani 1 1 d .
H28 H 0.1842 1.1027 0.0915 0.093 Uiso 1 1 calc R
C29 C 0.2445(4) 0.9832(3) 0.08435(8) 0.0695(9) Uani 1 1 d .
H29 H 0.2368 0.9569 0.1038 0.083 Uiso 1 1 calc R
C30 C 0.2875(3) 0.9334(2) 0.06348(7) 0.0586(8) Uani 1 1 d .
C31 C 0.1414(5) 1.1238(4) -0.01797(10) 0.1172(18) Uani 1 1 d .
H32E H 0.0849 1.1596 -0.0070 0.176 Uiso 1 1 calc R
H32F H 0.0972 1.0676 -0.0180 0.176 Uiso 1 1 calc R
H32G H 0.1541 1.1533 -0.0377 0.176 Uiso 1 1 calc R
C32 C 0.2798(4) 1.1094(3) -0.00410(8) 0.0769(11) Uani 1 1 d .
H32A H 0.3330 1.0705 -0.0152 0.092 Uiso 1 1 calc R
C33 C 0.3585(5) 1.1970(3) -0.00669(10) 0.1071(15) Uani 1 1 d .
H32B H 0.4494 1.1860 0.0005 0.161 Uiso 1 1 calc R
H32C H 0.3107 1.2360 0.0046 0.161 Uiso 1 1 calc R
H32D H 0.3650 1.2239 -0.0268 0.161 Uiso 1 1 calc R
C34 C 0.4417(6) 0.8260(4) 0.09044(17) 0.205(4) Uani 1 1 d .
H35E H 0.4205 0.8494 0.1082 0.307 Uiso 1 1 calc R
H35F H 0.5201 0.8567 0.0806 0.307 Uiso 1 1 calc R
H35G H 0.4619 0.7640 0.0950 0.307 Uiso 1 1 calc R
C35 C 0.3236(4) 0.8382(3) 0.07154(8) 0.0793(11) Uani 1 1 d .
H35A H 0.3512 0.8165 0.0534 0.095 Uiso 1 1 calc R
C36 C 0.2056(6) 0.7842(4) 0.08423(16) 0.170(3) Uani 1 1 d .
H35B H 0.1723 0.8053 0.1017 0.255 Uiso 1 1 calc R
H35C H 0.2336 0.7235 0.0890 0.255 Uiso 1 1 calc R
H35D H 0.1338 0.7883 0.0704 0.255 Uiso 1 1 calc R
C37 C 0.3772(3) 0.3323(2) 0.30049(7) 0.0557(8) Uani 1 1 d .
C38 C 0.4028(3) 0.2431(2) 0.30818(7) 0.0599(8) Uani 1 1 d .
C39 C 0.4413(3) 0.1968(2) 0.28581(8) 0.0691(9) Uani 1 1 d .
H39 H 0.4620 0.1369 0.2903 0.083 Uiso 1 1 calc R
C40 C 0.4499(4) 0.2356(3) 0.25771(8) 0.0758(11) Uani 1 1 d .
H40 H 0.4748 0.2023 0.2431 0.091 Uiso 1 1 calc R
C41 C 0.4222(3) 0.3234(3) 0.25058(8) 0.0685(9) Uani 1 1 d .
H41 H 0.4288 0.3496 0.2311 0.082 Uiso 1 1 calc R
C42 C 0.3848(3) 0.3737(2) 0.27160(7) 0.0597(8) Uani 1 1 d .
C43 C 0.5322(5) 0.1865(4) 0.35241(10) 0.1207(18) Uani 1 1 d .
H44B H 0.5743 0.2435 0.3521 0.181 Uiso 1 1 calc R
H44C H 0.5891 0.1512 0.3413 0.181 Uiso 1 1 calc R
H44D H 0.5223 0.1573 0.3723 0.181 Uiso 1 1 calc R
C44 C 0.3922(4) 0.1980(3) 0.33918(8) 0.0806(11) Uani 1 1 d .
H44A H 0.3380 0.2363 0.3504 0.097 Uiso 1 1 calc R
C45 C 0.3173(5) 0.1088(3) 0.34212(11) 0.1163(17) Uani 1 1 d .
H44E H 0.3664 0.0704 0.3308 0.175 Uiso 1 1 calc R
H44F H 0.2257 0.1179 0.3351 0.175 Uiso 1 1 calc R
H44G H 0.3128 0.0821 0.3623 0.175 Uiso 1 1 calc R
C46 C 0.4665(6) 0.5214(3) 0.24873(14) 0.154(3) Uani 1 1 d .
H47B H 0.5446 0.5164 0.2610 0.231 Uiso 1 1 calc R
H47C H 0.4401 0.5824 0.2443 0.231 Uiso 1 1 calc R
H47D H 0.4902 0.4992 0.2309 0.231 Uiso 1 1 calc R
C47 C 0.3516(4) 0.4696(3) 0.26388(8) 0.0774(11) Uani 1 1 d .
H47A H 0.3330 0.4924 0.2823 0.093 Uiso 1 1 calc R
C48 C 0.2242(6) 0.4829(4) 0.24678(15) 0.173(3) Uani 1 1 d .
H47E H 0.2369 0.4586 0.2289 0.260 Uiso 1 1 calc R
H47F H 0.2052 0.5451 0.2423 0.260 Uiso 1 1 calc R
H47G H 0.1483 0.4535 0.2581 0.260 Uiso 1 1 calc R
C49 C 0.0827(3) 0.8685(2) 0.16856(7) 0.0548(8) Uani 1 1 d .
C50 C 0.1769(3) 0.8094(2) 0.18254(7) 0.0570(8) Uani 1 1 d .
C51 C 0.1608(4) 0.7219(2) 0.17996(8) 0.0684(9) Uani 1 1 d .
H51 H 0.2230 0.6807 0.1888 0.082 Uiso 1 1 calc R
C52 C 0.0561(4) 0.6936(2) 0.16478(8) 0.0751(10) Uani 1 1 d .
H52 H 0.0468 0.6336 0.1636 0.090 Uiso 1 1 calc R
C53 C -0.0343(4) 0.7526(2) 0.15148(8) 0.0679(9) Uani 1 1 d .
H53 H -0.1052 0.7325 0.1412 0.081 Uiso 1 1 calc R
C54 C -0.0238(3) 0.8420(2) 0.15282(7) 0.0572(8) Uani 1 1 d .
C55 C 0.3379(5) 0.7750(3) 0.22418(11) 0.129(2) Uani 1 1 d .
H56E H 0.4061 0.8015 0.2346 0.193 Uiso 1 1 calc R
H56F H 0.3768 0.7247 0.2167 0.193 Uiso 1 1 calc R
H56G H 0.2607 0.7561 0.2371 0.193 Uiso 1 1 calc R
C56 C 0.2907(3) 0.8418(2) 0.19910(8) 0.0681(9) Uani 1 1 d .
H56A H 0.2550 0.8928 0.2075 0.082 Uiso 1 1 calc R
C57 C 0.4076(4) 0.8755(3) 0.17787(11) 0.1095(17) Uani 1 1 d .
H56B H 0.4411 0.8281 0.1681 0.164 Uiso 1 1 calc R
H56C H 0.4808 0.8970 0.1883 0.164 Uiso 1 1 calc R
H56D H 0.3750 0.9227 0.1637 0.164 Uiso 1 1 calc R
C58 C -0.1921(5) 0.8793(3) 0.11303(12) 0.135(2) Uani 1 1 d .
H59E H -0.2550 0.9240 0.1048 0.203 Uiso 1 1 calc R
H59F H -0.2413 0.8249 0.1194 0.203 Uiso 1 1 calc R
H59G H -0.1229 0.8701 0.0985 0.203 Uiso 1 1 calc R
C59 C -0.1242(3) 0.9089(2) 0.13886(8) 0.0686(10) Uani 1 1 d .
H59A H -0.0731 0.9636 0.1317 0.082 Uiso 1 1 calc R
C60 C -0.2297(4) 0.9292(3) 0.16143(11) 0.1066(17) Uani 1 1 d .
H59B H -0.2934 0.9723 0.1525 0.160 Uiso 1 1 calc R
H59C H -0.1845 0.9523 0.1768 0.160 Uiso 1 1 calc R
H59D H -0.2786 0.8760 0.1694 0.160 Uiso 1 1 calc R
C61 C 0.9677(3) 0.2798(2) 0.36854(7) 0.0563(8) Uani 1 1 d .
C62 C 0.9339(3) 0.3682(2) 0.36082(7) 0.0582(8) Uani 1 1 d .
C63 C 0.8893(3) 0.4124(2) 0.38300(8) 0.0693(9) Uani 1 1 d .
H63 H 0.8643 0.4717 0.3786 0.083 Uiso 1 1 calc R
C64 C 0.8806(4) 0.3721(3) 0.41131(8) 0.0740(10) Uani 1 1 d .
H64 H 0.8505 0.4037 0.4260 0.089 Uiso 1 1 calc R
C65 C 0.9159(3) 0.2853(3) 0.41814(8) 0.0704(10) Uani 1 1 d .
H65 H 0.9092 0.2579 0.4375 0.085 Uiso 1 1 calc R
C66 C 0.9612(3) 0.2379(2) 0.39695(7) 0.0590(8) Uani 1 1 d .
C67 C 0.8830(6) 0.0846(3) 0.41465(13) 0.142(2) Uani 1 1 d .
H68B H 0.8164 0.0893 0.3997 0.213 Uiso 1 1 calc R
H68C H 0.8418 0.1025 0.4320 0.213 Uiso 1 1 calc R
H68D H 0.9135 0.0244 0.4190 0.213 Uiso 1 1 calc R
C68 C 1.0018(4) 0.1427(3) 0.40446(8) 0.0826(12) Uani 1 1 d .
H68A H 1.0398 0.1238 0.3865 0.099 Uiso 1 1 calc R
C69 C 1.1114(6) 0.1309(4) 0.42637(16) 0.183(3) Uani 1 1 d .
H68E H 1.1412 0.0703 0.4292 0.275 Uiso 1 1 calc R
H68F H 1.0756 0.1458 0.4446 0.275 Uiso 1 1 calc R
H68G H 1.1879 0.1689 0.4195 0.275 Uiso 1 1 calc R
C70 C 0.8083(5) 0.4324(4) 0.31681(10) 0.133(2) Uani 1 1 d .
H71B H 0.7625 0.3768 0.3167 0.199 Uiso 1 1 calc R
H71C H 0.8197 0.4627 0.2971 0.199 Uiso 1 1 calc R
H71D H 0.7540 0.4681 0.3282 0.199 Uiso 1 1 calc R
C71 C 0.9468(4) 0.4161(3) 0.32993(8) 0.0800(11) Uani 1 1 d .
H71A H 0.9981 0.3775 0.3183 0.096 Uiso 1 1 calc R
C72 C 1.0273(5) 0.5021(3) 0.32790(11) 0.1171(17) Uani 1 1 d .
H71E H 1.0402 0.5278 0.3078 0.176 Uiso 1 1 calc R
H71F H 1.1154 0.4902 0.3364 0.176 Uiso 1 1 calc R
H71G H 0.9772 0.5425 0.3383 0.176 Uiso 1 1 calc R
C73 C 0.4563(3) 0.8020(2) 0.36620(7) 0.0566(8) Uani 1 1 d .
C74 C 0.4298(3) 0.7201(2) 0.35838(7) 0.0574(8) Uani 1 1 d .
C75 C 0.3907(3) 0.6527(2) 0.38063(8) 0.0715(10) Uani 1 1 d .
H75 H 0.3692 0.5972 0.3761 0.086 Uiso 1 1 calc R
C76 C 0.3831(4) 0.6659(3) 0.40886(8) 0.0772(11) Uani 1 1 d .
H76 H 0.3590 0.6191 0.4234 0.093 Uiso 1 1 calc R
C77 C 0.4103(3) 0.7471(3) 0.41620(8) 0.0686(9) Uani 1 1 d .
H77 H 0.4024 0.7556 0.4357 0.082 Uiso 1 1 calc R
C78 C 0.4496(3) 0.8167(2) 0.39492(7) 0.0590(8) Uani 1 1 d .
C79 C 0.5161(5) 0.6182(3) 0.32433(11) 0.1146(17) Uani 1 1 d .
H80E H 0.4643 0.5687 0.3344 0.172 Uiso 1 1 calc R
H80F H 0.6054 0.6192 0.3325 0.172 Uiso 1 1 calc R
H80G H 0.5263 0.6128 0.3040 0.172 Uiso 1 1 calc R
C80 C 0.4407(4) 0.7036(3) 0.32756(8) 0.0786(11) Uani 1 1 d .
H80A H 0.4944 0.7525 0.3164 0.094 Uiso 1 1 calc R
C81 C 0.3007(5) 0.7045(4) 0.31420(9) 0.1219(19) Uani 1 1 d .
H80B H 0.3110 0.6941 0.2943 0.183 Uiso 1 1 calc R
H80C H 0.2582 0.7611 0.3147 0.183 Uiso 1 1 calc R
H80D H 0.2439 0.6588 0.3251 0.183 Uiso 1 1 calc R
C82 C 0.6100(6) 0.9012(4) 0.42036(15) 0.179(3) Uani 1 1 d .
H83E H 0.5951 0.8604 0.4381 0.269 Uiso 1 1 calc R
H83F H 0.6301 0.9589 0.4250 0.269 Uiso 1 1 calc R
H83G H 0.6861 0.8814 0.4093 0.269 Uiso 1 1 calc R
C83 C 0.4835(4) 0.9056(3) 0.40277(8) 0.0791(11) Uani 1 1 d .
H83A H 0.5033 0.9457 0.3845 0.095 Uiso 1 1 calc R
C84 C 0.3690(6) 0.9438(4) 0.41811(14) 0.156(3) Uani 1 1 d .
H83B H 0.2885 0.9462 0.4066 0.234 Uiso 1 1 calc R
H83C H 0.3932 1.0025 0.4211 0.234 Uiso 1 1 calc R
H83D H 0.3504 0.9075 0.4367 0.234 Uiso 1 1 calc R
C85 C 0.2483(3) 0.7843(2) 0.50189(7) 0.0538(8) Uani 1 1 d .
C86 C 0.1412(3) 0.8244(2) 0.48651(7) 0.0580(8) Uani 1 1 d .
C87 C 0.1300(3) 0.9157(2) 0.48512(8) 0.0667(9) Uani 1 1 d .
H87 H 0.0578 0.9451 0.4751 0.080 Uiso 1 1 calc R
C88 C 0.2222(4) 0.9627(2) 0.49800(8) 0.0719(10) Uani 1 1 d .
H88 H 0.2133 1.0239 0.4966 0.086 Uiso 1 1 calc R
C89 C 0.3276(3) 0.9206(2) 0.51298(8) 0.0687(9) Uani 1 1 d .
H89 H 0.3904 0.9536 0.5216 0.082 Uiso 1 1 calc R
C90 C 0.3433(3) 0.8303(2) 0.51562(7) 0.0568(8) Uani 1 1 d .
C91 C 0.5090(5) 0.8275(3) 0.55630(11) 0.133(2) Uani 1 1 d .
H92E H 0.5468 0.8845 0.5484 0.200 Uiso 1 1 calc R
H92F H 0.5787 0.7919 0.5665 0.200 Uiso 1 1 calc R
H92G H 0.4333 0.8348 0.5696 0.200 Uiso 1 1 calc R
C92 C 0.4589(3) 0.7825(2) 0.53177(8) 0.0665(9) Uani 1 1 d .
H92A H 0.4238 0.7240 0.5406 0.080 Uiso 1 1 calc R
C93 C 0.5736(4) 0.7677(3) 0.51045(11) 0.1123(18) Uani 1 1 d .
H92B H 0.6476 0.7369 0.5208 0.168 Uiso 1 1 calc R
H92C H 0.6064 0.8238 0.5004 0.168 Uiso 1 1 calc R
H92D H 0.5402 0.7329 0.4965 0.168 Uiso 1 1 calc R
C94 C -0.0636(4) 0.7288(3) 0.49586(11) 0.1070(17) Uani 1 1 d .
H95E H -0.1270 0.6934 0.4871 0.160 Uiso 1 1 calc R
H95F H -0.1131 0.7740 0.5041 0.160 Uiso 1 1 calc R
H95G H -0.0162 0.6918 0.5110 0.160 Uiso 1 1 calc R
C95 C 0.0397(3) 0.7715(2) 0.47286(9) 0.0724(10) Uani 1 1 d .
H95A H 0.0906 0.7236 0.4654 0.087 Uiso 1 1 calc R
C96 C -0.0307(5) 0.8241(3) 0.44731(12) 0.139(2) Uani 1 1 d .
H95B H 0.0371 0.8467 0.4325 0.209 Uiso 1 1 calc R
H95C H -0.0797 0.8727 0.4538 0.209 Uiso 1 1 calc R
H95D H -0.0942 0.7866 0.4395 0.209 Uiso 1 1 calc R
C97 C 0.8649(3) 0.8122(2) 0.29811(7) 0.0575(8) Uani 1 1 d .
C98 C 0.8992(3) 0.8929(2) 0.30567(7) 0.0588(8) Uani 1 1 d .
C99 C 0.9449(3) 0.9583(2) 0.28352(8) 0.0709(10) Uani 1 1 d .
H100 H 0.9709 1.0131 0.2881 0.085 Uiso 1 1 calc R
C100 C 0.9525(4) 0.9443(3) 0.25537(8) 0.0750(11) Uani 1 1 d .
H99 H 0.9822 0.9897 0.2408 0.090 Uiso 1 1 calc R
C101 C 0.9170(3) 0.8639(3) 0.24828(8) 0.0723(10) Uani 1 1 d .
H101 H 0.9242 0.8545 0.2289 0.087 Uiso 1 1 calc R
C102 C 0.8709(3) 0.7971(2) 0.26952(7) 0.0618(8) Uani 1 1 d .
C103 C 1.0252(5) 0.9161(4) 0.34988(10) 0.1260(19) Uani 1 1 d .
H95L H 1.0801 0.9621 0.3386 0.189 Uiso 1 1 calc R
H95M H 1.0705 0.8602 0.3501 0.189 Uiso 1 1 calc R
H95N H 1.0132 0.9283 0.3696 0.189 Uiso 1 1 calc R
C104 C 0.8864(4) 0.9127(3) 0.33648(8) 0.0810(11) Uani 1 1 d .
H95H H 0.8350 0.8635 0.3480 0.097 Uiso 1 1 calc R
C105 C 0.8058(5) 0.9962(3) 0.33867(11) 0.1155(17) Uani 1 1 d .
H95I H 0.7176 0.9922 0.3302 0.173 Uiso 1 1 calc R
H95J H 0.8554 1.0463 0.3283 0.173 Uiso 1 1 calc R
H95K H 0.7933 1.0032 0.3588 0.173 Uiso 1 1 calc R
C106 C 0.9469(6) 0.6592(4) 0.25213(14) 0.142(2) Uani 1 1 d .
H95Q H 1.0154 0.6532 0.2668 0.212 Uiso 1 1 calc R
H95R H 0.9857 0.6901 0.2341 0.212 Uiso 1 1 calc R
H95S H 0.9163 0.6015 0.2492 0.212 Uiso 1 1 calc R
C107 C 0.8298(5) 0.7093(3) 0.26175(9) 0.0855(12) Uani 1 1 d .
H95P H 0.7887 0.6742 0.2794 0.103 Uiso 1 1 calc R
C108 C 0.7238(6) 0.7193(4) 0.23911(16) 0.187(3) Uani 1 1 d .
H95T H 0.6937 0.6618 0.2359 0.280 Uiso 1 1 calc R
H95U H 0.7624 0.7511 0.2212 0.280 Uiso 1 1 calc R
H95V H 0.6467 0.7515 0.2456 0.280 Uiso 1 1 calc R
C109 C 0.8222(4) 0.0912(3) 0.04940(8) 0.0773(11) Uani 1 1 d .
H109 H 0.8925 0.0860 0.0356 0.093 Uiso 1 1 calc R
C110 C 0.8554(3) 0.1182(3) 0.07511(7) 0.0678(10) Uani 1 1 d .
H110 H 0.9463 0.1308 0.0787 0.081 Uiso 1 1 calc R
C111 C 0.7536(3) 0.12652(19) 0.09546(6) 0.0468(7) Uani 1 1 d .
C112 C 0.6227(3) 0.1074(2) 0.08913(7) 0.0558(8) Uani 1 1 d .
H112 H 0.5502 0.1129 0.1024 0.067 Uiso 1 1 calc R
C113 C 0.5993(3) 0.0801(2) 0.06296(8) 0.0662(9) Uani 1 1 d .
H113 H 0.5093 0.0663 0.0590 0.079 Uiso 1 1 calc R
C114 C 0.7937(3) 0.1541(2) 0.12342(6) 0.0457(7) Uani 1 1 d .
C115 C 0.3241(4) 0.3626(2) 0.05275(7) 0.0687(10) Uani 1 1 d .
H115 H 0.3955 0.3797 0.0392 0.082 Uiso 1 1 calc R
C116 C 0.3554(3) 0.3123(2) 0.07855(7) 0.0587(8) Uani 1 1 d .
H116 H 0.4460 0.2957 0.0824 0.070 Uiso 1 1 calc R
C117 C 0.2521(3) 0.28639(19) 0.09871(6) 0.0448(7) Uani 1 1 d .
C118 C 0.1212(3) 0.3121(2) 0.09181(6) 0.0534(8) Uani 1 1 d .
H118 H 0.0477 0.2951 0.1048 0.064 Uiso 1 1 calc R
C119 C 0.0998(3) 0.3632(2) 0.06539(7) 0.0613(9) Uani 1 1 d .
H119 H 0.0103 0.3808 0.0610 0.074 Uiso 1 1 calc R
C120 C 0.2884(3) 0.23159(19) 0.12664(6) 0.0452(7) Uani 1 1 d .
C121 C 0.3425(4) -0.0537(2) 0.28046(7) 0.0703(10) Uani 1 1 d .
H121 H 0.2712 -0.0710 0.2940 0.084 Uiso 1 1 calc R
C122 C 0.3109(3) -0.0025(2) 0.25457(7) 0.0617(9) Uani 1 1 d .
H122 H 0.2204 0.0143 0.2508 0.074 Uiso 1 1 calc R
C123 C 0.4140(3) 0.02331(19) 0.23440(6) 0.0470(7) Uani 1 1 d .
C124 C 0.5453(3) -0.0030(2) 0.24126(7) 0.0567(8) Uani 1 1 d .
H124 H 0.6188 0.0136 0.2282 0.068 Uiso 1 1 calc R
C125 C 0.5665(3) -0.0541(2) 0.26765(7) 0.0653(9) Uani 1 1 d .
H125 H 0.6561 -0.0717 0.2720 0.078 Uiso 1 1 calc R
C126 C 0.3773(3) 0.0781(2) 0.20644(6) 0.0466(7) Uani 1 1 d .
C127 C -0.1568(4) 0.2196(3) 0.28386(8) 0.0814(12) Uani 1 1 d .
H127 H -0.2274 0.2254 0.2975 0.098 Uiso 1 1 calc R
C128 C -0.1899(3) 0.1935(3) 0.25794(7) 0.0707(10) Uani 1 1 d .
H128 H -0.2812 0.1828 0.2541 0.085 Uiso 1 1 calc R
C129 C -0.0878(3) 0.1835(2) 0.23786(6) 0.0479(7) Uani 1 1 d .
C130 C 0.0433(3) 0.2007(2) 0.24463(7) 0.0581(8) Uani 1 1 d .
H130 H 0.1162 0.1943 0.2316 0.070 Uiso 1 1 calc R
C131 C 0.0665(4) 0.2276(2) 0.27076(8) 0.0682(10) Uani 1 1 d .
H131 H 0.1567 0.2401 0.2749 0.082 Uiso 1 1 calc R
C132 C -0.1280(3) 0.1564(2) 0.20981(6) 0.0480(7) Uani 1 1 d .
C133 C -0.0099(4) 0.6728(3) 0.38303(8) 0.0792(11) Uani 1 1 d .
H133 H 0.0613 0.6913 0.3695 0.095 Uiso 1 1 calc R
C134 C 0.0232(3) 0.6229(2) 0.40878(7) 0.0693(10) Uani 1 1 d .
H134 H 0.1144 0.6083 0.4127 0.083 Uiso 1 1 calc R
C135 C -0.0792(3) 0.5949(2) 0.42862(6) 0.0471(7) Uani 1 1 d .
C136 C -0.2101(3) 0.6184(2) 0.42182(7) 0.0553(8) Uani 1 1 d .
H136 H -0.2831 0.5998 0.4348 0.066 Uiso 1 1 calc R
C137 C -0.2337(3) 0.6699(2) 0.39550(8) 0.0670(9) Uani 1 1 d .
H137 H -0.3237 0.6867 0.3913 0.080 Uiso 1 1 calc R
C138 C -0.0396(3) 0.54183(19) 0.45683(6) 0.0451(7) Uani 1 1 d .
C139 C 0.4906(4) 0.3973(3) 0.38618(8) 0.0712(10) Uani 1 1 d .
H139 H 0.5617 0.3931 0.3725 0.085 Uiso 1 1 calc R
C140 C 0.5216(3) 0.4239(2) 0.41188(7) 0.0605(8) Uani 1 1 d .
H140 H 0.6121 0.4370 0.4157 0.073 Uiso 1 1 calc R
C141 C 0.4183(3) 0.43134(19) 0.43219(6) 0.0465(7) Uani 1 1 d .
C142 C 0.2878(3) 0.4115(2) 0.42536(7) 0.0569(8) Uani 1 1 d .
H142 H 0.2143 0.4165 0.4384 0.068 Uiso 1 1 calc R
C143 C 0.2664(3) 0.3842(2) 0.39918(7) 0.0654(9) Uani 1 1 d .
H143 H 0.1771 0.3698 0.3949 0.078 Uiso 1 1 calc R
C144 C 0.4558(3) 0.46100(19) 0.45997(6) 0.0446(7) Uani 1 1 d .
H1N H 0.719(3) 0.200(2) 0.1567(7) 0.062(9) Uiso 1 1 d .
H2N H 0.619(3) 0.1961(19) 0.1333(6) 0.045(8) Uiso 1 1 d .
H3N H 0.107(3) 0.1808(19) 0.1360(6) 0.048(8) Uiso 1 1 d .
H4N H 0.211(3) 0.152(2) 0.1582(7) 0.061(10) Uiso 1 1 d .
H5N H 0.559(3) 0.129(2) 0.1974(7) 0.065(10) Uiso 1 1 d .
H6N H 0.453(3) 0.158(2) 0.1742(8) 0.080(11) Uiso 1 1 d .
H7N H -0.048(3) 0.116(2) 0.1769(7) 0.067(10) Uiso 1 1 d .
H8N H 0.055(3) 0.1122(19) 0.2012(6) 0.055(9) Uiso 1 1 d .
H9N H -0.223(3) 0.488(2) 0.4660(7) 0.062(9) Uiso 1 1 d .
H10N H -0.115(3) 0.465(2) 0.4908(8) 0.078(11) Uiso 1 1 d .
H11N H 0.286(3) 0.501(2) 0.4692(6) 0.050(9) Uiso 1 1 d .
H12N H 0.384(3) 0.512(2) 0.4912(7) 0.057(9) Uiso 1 1 d .

loop_
_atom_site_aniso_label
_atom_site_aniso_U_11
_atom_site_aniso_U_22
_atom_site_aniso_U_33
_atom_site_aniso_U_23
_atom_site_aniso_U_13
_atom_site_aniso_U_12
O1 0.151(2) 0.0563(16) 0.0501(14) 0.0049(11) -0.0081(15) -0.0289(16)
O2 0.0562(12) 0.0557(15) 0.0942(18) -0.0165(12) -0.0196(12) 0.0010(10)
O3 0.150(2) 0.0650(17) 0.0537(14) -0.0194(12) -0.0059(16) 0.0257(16)
O4 0.154(3) 0.0622(17) 0.0559(15) -0.0222(12) -0.0112(16) 0.0259(16)
O5 0.0581(12) 0.0543(14) 0.0893(17) -0.0184(12) -0.0189(12) -0.0022(10)
O6 0.153(3) 0.0684(18) 0.0559(15) -0.0204(12) -0.0081(16) 0.0300(17)
O7 0.152(2) 0.0529(15) 0.0524(14) 0.0035(11) -0.0076(15) -0.0240(15)
O8 0.0597(13) 0.0499(14) 0.0900(17) -0.0071(12) -0.0194(12) 0.0033(10)
O9 0.146(2) 0.0623(17) 0.0536(14) 0.0024(11) -0.0064(15) -0.0337(16)
O10 0.0354(10) 0.0866(17) 0.0548(13) -0.0177(11) -0.0094(9) -0.0044(10)
O11 0.0365(10) 0.0661(14) 0.0559(12) 0.0039(10) -0.0103(9) -0.0042(9)
O12 0.0387(10) 0.0707(15) 0.0558(13) 0.0040(10) -0.0109(9) -0.0029(9)
O13 0.0358(10) 0.0949(18) 0.0565(13) -0.0182(12) -0.0090(10) -0.0041(10)
O14 0.0369(10) 0.0843(17) 0.0556(13) 0.0008(11) -0.0096(9) 0.0002(10)
O15 0.0358(10) 0.0765(15) 0.0584(13) -0.0219(11) -0.0127(9) 0.0016(9)
N1 0.088(2) 0.078(2) 0.0540(17) -0.0251(15) -0.0138(16) -0.0022(17)
N2 0.0407(14) 0.082(2) 0.0431(15) -0.0142(13) -0.0112(12) 0.0007(13)
N3 0.0754(18) 0.0644(19) 0.0522(16) 0.0079(13) -0.0105(15) -0.0009(15)
N4 0.0393(14) 0.076(2) 0.0468(15) 0.0111(13) -0.0121(12) -0.0098(12)
N5 0.0793(19) 0.0658(19) 0.0533(17) 0.0059(13) -0.0106(15) 0.0002(15)
N6 0.0383(13) 0.084(2) 0.0502(16) 0.0095(14) -0.0112(12) -0.0102(13)
N7 0.088(2) 0.081(2) 0.0601(19) -0.0267(16) -0.0120(17) -0.0036(17)
N8 0.0415(14) 0.091(2) 0.0397(15) -0.0141(13) -0.0086(12) 0.0022(13)
N9 0.083(2) 0.070(2) 0.0623(19) 0.0096(15) -0.0108(17) 0.0041(16)
N10 0.0424(14) 0.077(2) 0.0437(15) 0.0034(13) -0.0070(12) -0.0037(13)
N11 0.0768(18) 0.076(2) 0.0514(16) -0.0193(14) -0.0118(15) 0.0010(15)
N12 0.0401(14) 0.097(2) 0.0477(16) -0.0281(15) -0.0141(13) 0.0080(14)
C1 0.0590(18) 0.0526(19) 0.0514(18) 0.0052(14) -0.0099(15) -0.0050(14)
C2 0.0603(18) 0.055(2) 0.058(2) 0.0009(15) -0.0095(16) -0.0077(15)
C3 0.072(2) 0.058(2) 0.071(2) 0.0052(17) -0.0082(19) -0.0154(17)
C4 0.072(2) 0.074(3) 0.062(2) 0.0153(18) -0.0034(18) -0.0193(19)
C5 0.064(2) 0.086(3) 0.051(2) 0.0019(17) -0.0006(16) -0.0094(18)
C6 0.065(2) 0.061(2) 0.055(2) -0.0012(15) -0.0061(16) -0.0046(16)
C7 0.150(5) 0.096(4) 0.106(4) -0.031(3) 0.021(3) 0.001(3)
C8 0.117(3) 0.065(3) 0.062(2) -0.0075(18) -0.009(2) -0.025(2)
C9 0.139(4) 0.151(5) 0.085(3) -0.017(3) -0.044(3) -0.019(4)
C10 0.161(5) 0.095(4) 0.158(5) -0.053(4) 0.011(4) 0.010(4)
C11 0.105(3) 0.079(3) 0.058(2) -0.0141(19) 0.003(2) -0.017(2)
C12 0.159(5) 0.126(5) 0.257(8) -0.068(5) -0.106(5) -0.013(4)
C13 0.0490(16) 0.0486(19) 0.065(2) -0.0115(15) -0.0016(15) -0.0043(14)
C14 0.0528(17) 0.060(2) 0.0558(19) -0.0076(15) -0.0071(15) -0.0013(15)
C15 0.079(2) 0.057(2) 0.072(2) -0.0079(17) -0.0080(19) 0.0023(18)
C16 0.087(2) 0.052(2) 0.082(3) -0.0143(18) -0.008(2) -0.0049(19)
C17 0.071(2) 0.064(2) 0.067(2) -0.0147(17) -0.0124(18) -0.0071(18)
C18 0.0567(18) 0.055(2) 0.064(2) -0.0105(15) -0.0079(16) -0.0047(15)
C19 0.059(2) 0.144(5) 0.145(5) -0.069(4) 0.009(3) -0.019(3)
C20 0.0544(18) 0.070(2) 0.082(2) -0.0168(19) -0.0166(18) 0.0070(16)
C21 0.154(4) 0.100(4) 0.157(5) -0.005(3) -0.103(4) 0.003(3)
C22 0.060(2) 0.087(3) 0.173(5) -0.002(3) 0.010(3) 0.007(2)
C23 0.063(2) 0.060(2) 0.102(3) -0.005(2) -0.026(2) -0.0037(17)
C24 0.161(5) 0.087(4) 0.187(6) -0.026(4) -0.122(4) 0.020(3)
C25 0.0573(18) 0.063(2) 0.0502(18) -0.0220(15) -0.0095(15) 0.0026(15)
C26 0.0550(17) 0.058(2) 0.060(2) -0.0175(15) -0.0089(15) 0.0045(15)
C27 0.076(2) 0.061(2) 0.078(3) -0.0245(19) -0.001(2) 0.0119(18)
C28 0.080(2) 0.092(3) 0.067(2) -0.036(2) 0.000(2) 0.012(2)
C29 0.075(2) 0.082(3) 0.053(2) -0.0150(18) -0.0025(18) 0.003(2)
C30 0.0603(18) 0.063(2) 0.0545(19) -0.0152(15) -0.0066(16) -0.0013(16)
C31 0.130(4) 0.133(5) 0.085(3) 0.001(3) -0.040(3) 0.024(3)
C32 0.095(3) 0.071(3) 0.064(2) -0.0087(18) -0.007(2) 0.017(2)
C33 0.130(4) 0.080(3) 0.105(4) 0.003(3) 0.011(3) -0.006(3)
C34 0.197(6) 0.106(5) 0.321(10) -0.035(6) -0.148(7) 0.065(5)
C35 0.112(3) 0.062(2) 0.063(2) -0.0057(18) 0.001(2) 0.005(2)
C36 0.161(6) 0.079(4) 0.253(8) 0.021(5) 0.037(6) -0.006(4)
C37 0.0620(18) 0.056(2) 0.0529(19) -0.0203(15) -0.0069(15) 0.0031(15)
C38 0.0604(19) 0.060(2) 0.063(2) -0.0191(16) -0.0068(16) 0.0051(16)
C39 0.074(2) 0.061(2) 0.077(2) -0.0246(19) -0.0048(19) 0.0101(18)
C40 0.082(2) 0.083(3) 0.070(2) -0.035(2) 0.000(2) 0.011(2)
C41 0.074(2) 0.082(3) 0.052(2) -0.0215(18) 0.0008(17) 0.0024(19)
C42 0.0639(19) 0.060(2) 0.058(2) -0.0149(16) -0.0091(16) -0.0005(16)
C43 0.136(4) 0.151(5) 0.078(3) -0.018(3) -0.039(3) 0.038(4)
C44 0.107(3) 0.069(3) 0.066(2) -0.0102(19) -0.004(2) 0.024(2)
C45 0.148(4) 0.081(4) 0.114(4) -0.001(3) 0.019(3) 0.000(3)
C46 0.176(6) 0.079(4) 0.190(6) 0.020(4) 0.054(5) -0.004(4)
C47 0.107(3) 0.064(2) 0.060(2) -0.0085(18) -0.001(2) 0.003(2)
C48 0.178(6) 0.126(5) 0.225(8) -0.037(5) -0.091(6) 0.072(5)
C49 0.0510(16) 0.0511(19) 0.064(2) -0.0138(15) -0.0036(15) -0.0002(14)
C50 0.0538(17) 0.063(2) 0.0545(19) -0.0092(15) -0.0054(15) 0.0037(15)
C51 0.077(2) 0.051(2) 0.076(2) -0.0057(17) -0.0051(19) 0.0051(17)
C52 0.096(3) 0.047(2) 0.083(3) -0.0103(18) -0.014(2) -0.0030(19)
C53 0.078(2) 0.059(2) 0.069(2) -0.0133(17) -0.0129(19) -0.0057(18)
C54 0.0540(17) 0.058(2) 0.061(2) -0.0110(15) -0.0094(15) 0.0005(15)
C55 0.144(4) 0.098(4) 0.143(4) 0.005(3) -0.094(4) -0.001(3)
C56 0.0580(19) 0.070(2) 0.080(2) -0.0209(19) -0.0140(18) 0.0038(17)
C57 0.064(2) 0.140(5) 0.138(4) -0.065(4) 0.007(3) -0.020(3)
C58 0.159(4) 0.088(4) 0.168(5) -0.025(3) -0.114(4) 0.021(3)
C59 0.0601(19) 0.058(2) 0.089(3) -0.0084(18) -0.0227(19) -0.0022(16)
C60 0.062(2) 0.087(3) 0.161(5) 0.011(3) 0.015(3) 0.010(2)
C61 0.0587(18) 0.062(2) 0.0531(19) -0.0222(15) -0.0082(15) -0.0003(15)
C62 0.0637(19) 0.056(2) 0.057(2) -0.0144(15) -0.0093(16) 0.0035(15)
C63 0.072(2) 0.063(2) 0.077(3) -0.0231(19) -0.0077(19) 0.0110(18)
C64 0.074(2) 0.090(3) 0.064(2) -0.033(2) 0.0022(19) 0.011(2)
C65 0.070(2) 0.088(3) 0.053(2) -0.0115(18) 0.0011(17) 0.006(2)
C66 0.0619(19) 0.063(2) 0.0529(19) -0.0114(16) -0.0040(16) 0.0030(16)
C67 0.164(5) 0.077(4) 0.180(6) -0.003(4) 0.000(5) -0.016(4)
C68 0.106(3) 0.074(3) 0.064(2) 0.0023(19) 0.006(2) 0.012(2)
C69 0.157(5) 0.096(4) 0.292(9) 0.007(5) -0.113(6) 0.031(4)
C70 0.129(4) 0.164(6) 0.098(4) 0.014(3) -0.046(3) 0.019(4)
C71 0.111(3) 0.066(3) 0.064(2) -0.0129(18) -0.006(2) 0.022(2)
C72 0.152(5) 0.089(4) 0.103(4) 0.003(3) 0.015(3) -0.007(3)
C73 0.0588(18) 0.052(2) 0.0555(19) 0.0060(14) -0.0100(15) -0.0043(15)
C74 0.0587(18) 0.053(2) 0.058(2) -0.0005(15) -0.0076(16) -0.0053(15)
C75 0.074(2) 0.058(2) 0.079(3) 0.0002(18) -0.007(2) -0.0158(18)
C76 0.085(3) 0.067(3) 0.072(3) 0.0156(19) -0.005(2) -0.015(2)
C77 0.069(2) 0.076(3) 0.056(2) 0.0024(17) 0.0010(17) -0.0051(18)
C78 0.0604(19) 0.061(2) 0.0536(19) -0.0014(15) -0.0085(16) -0.0013(15)
C79 0.149(4) 0.087(4) 0.113(4) -0.036(3) 0.021(3) -0.008(3)
C80 0.100(3) 0.065(3) 0.072(2) -0.0128(19) -0.001(2) -0.023(2)
C81 0.130(4) 0.160(5) 0.075(3) -0.009(3) -0.035(3) -0.023(4)
C82 0.191(6) 0.120(5) 0.236(8) -0.033(5) -0.113(6) -0.045(5)
C83 0.111(3) 0.063(2) 0.063(2) -0.0069(18) -0.003(2) -0.011(2)
C84 0.177(6) 0.115(5) 0.190(6) -0.081(5) 0.058(5) -0.013(4)
C85 0.0513(17) 0.051(2) 0.0578(19) -0.0050(14) -0.0038(15) 0.0009(14)
C86 0.0582(18) 0.052(2) 0.064(2) -0.0095(15) -0.0065(16) -0.0008(15)
C87 0.070(2) 0.060(2) 0.070(2) -0.0062(17) -0.0115(18) 0.0065(17)
C88 0.087(2) 0.045(2) 0.084(3) -0.0099(17) -0.008(2) 0.0005(18)
C89 0.072(2) 0.055(2) 0.080(2) -0.0133(18) -0.0078(19) -0.0062(17)
C90 0.0540(17) 0.057(2) 0.0581(19) -0.0041(15) -0.0064(15) -0.0042(15)
C91 0.154(4) 0.103(4) 0.155(5) -0.036(3) -0.102(4) 0.025(3)
C92 0.0543(18) 0.059(2) 0.084(3) -0.0024(18) -0.0168(18) -0.0029(15)
C93 0.063(2) 0.119(4) 0.139(4) 0.028(3) 0.007(3) 0.019(2)
C94 0.060(2) 0.102(4) 0.170(5) -0.057(3) 0.013(3) -0.017(2)
C95 0.063(2) 0.063(2) 0.096(3) -0.024(2) -0.023(2) 0.0029(17)
C96 0.163(5) 0.086(4) 0.177(5) -0.022(3) -0.122(4) 0.014(3)
C97 0.0604(18) 0.057(2) 0.0518(19) 0.0049(15) -0.0079(15) -0.0054(15)
C98 0.0616(19) 0.055(2) 0.057(2) 0.0003(15) -0.0077(16) -0.0046(15)
C99 0.076(2) 0.060(2) 0.075(2) -0.0017(18) -0.007(2) -0.0134(18)
C100 0.072(2) 0.072(3) 0.073(3) 0.0116(19) -0.001(2) -0.0152(19)
C101 0.072(2) 0.090(3) 0.053(2) -0.0013(18) -0.0017(18) -0.007(2)
C102 0.0620(19) 0.062(2) 0.060(2) -0.0039(16) -0.0027(17) -0.0043(16)
C103 0.131(4) 0.168(6) 0.088(3) -0.038(3) -0.041(3) -0.002(4)
C104 0.110(3) 0.065(3) 0.069(2) -0.0101(19) -0.013(2) -0.017(2)
C105 0.145(4) 0.098(4) 0.108(4) -0.035(3) 0.015(3) 0.000(3)
C106 0.163(5) 0.087(4) 0.180(6) -0.042(4) -0.005(5) 0.011(4)
C107 0.115(3) 0.077(3) 0.066(2) -0.019(2) 0.010(2) -0.019(2)
C108 0.167(5) 0.137(6) 0.284(9) -0.095(6) -0.123(6) 0.009(4)
C109 0.076(2) 0.102(3) 0.060(2) -0.032(2) 0.0078(19) -0.009(2)
C110 0.0503(18) 0.099(3) 0.059(2) -0.0273(19) 0.0027(16) -0.0113(18)
C111 0.0436(15) 0.0521(18) 0.0444(16) -0.0057(13) -0.0041(13) -0.0042(13)
C112 0.0461(16) 0.067(2) 0.0567(19) -0.0146(15) -0.0095(14) -0.0017(14)
C113 0.0601(19) 0.077(3) 0.066(2) -0.0221(18) -0.0197(18) -0.0029(17)
C114 0.0379(15) 0.0570(19) 0.0419(16) -0.0053(13) -0.0038(13) -0.0062(13)
C115 0.066(2) 0.078(3) 0.055(2) 0.0097(17) 0.0031(17) 0.0003(18)
C116 0.0458(16) 0.071(2) 0.0546(19) 0.0046(16) 0.0009(15) 0.0020(15)
C117 0.0390(14) 0.0513(18) 0.0436(16) -0.0034(12) -0.0087(12) -0.0026(12)
C118 0.0453(15) 0.062(2) 0.0500(17) 0.0015(14) -0.0075(14) -0.0031(14)
C119 0.0529(17) 0.063(2) 0.063(2) 0.0096(16) -0.0184(16) 0.0026(15)
C120 0.0350(14) 0.0560(18) 0.0434(16) -0.0028(13) -0.0072(12) -0.0011(12)
C121 0.068(2) 0.080(3) 0.057(2) 0.0087(18) 0.0028(18) -0.0019(19)
C122 0.0487(17) 0.074(2) 0.058(2) 0.0028(16) -0.0056(16) 0.0015(16)
C123 0.0449(15) 0.0518(18) 0.0443(16) -0.0052(13) -0.0077(13) -0.0045(13)
C124 0.0475(16) 0.066(2) 0.0549(19) -0.0006(15) -0.0084(14) -0.0006(14)
C125 0.0595(19) 0.068(2) 0.064(2) 0.0070(17) -0.0219(17) 0.0042(16)
C126 0.0389(14) 0.0558(19) 0.0442(16) -0.0029(13) -0.0073(13) -0.0007(13)
C127 0.079(2) 0.109(3) 0.062(2) -0.036(2) 0.009(2) -0.009(2)
C128 0.0557(19) 0.101(3) 0.060(2) -0.029(2) 0.0040(17) -0.0101(18)
C129 0.0471(15) 0.0548(19) 0.0420(16) -0.0072(13) -0.0036(13) -0.0039(13)
C130 0.0489(16) 0.074(2) 0.0546(19) -0.0171(16) -0.0096(15) -0.0032(15)
C131 0.065(2) 0.081(3) 0.063(2) -0.0197(18) -0.0208(18) -0.0048(18)
C132 0.0416(15) 0.061(2) 0.0410(16) -0.0070(13) -0.0028(13) -0.0086(13)
C133 0.074(2) 0.094(3) 0.062(2) 0.013(2) 0.011(2) 0.004(2)
C134 0.0530(18) 0.085(3) 0.063(2) 0.0124(18) -0.0002(17) 0.0054(17)
C135 0.0434(15) 0.0545(18) 0.0419(16) -0.0017(13) -0.0039(13) 0.0009(13)
C136 0.0472(16) 0.064(2) 0.0524(18) 0.0002(15) -0.0099(14) -0.0028(14)
C137 0.062(2) 0.069(2) 0.067(2) 0.0023(17) -0.0245(18) 0.0061(17)
C138 0.0408(15) 0.0531(18) 0.0414(16) -0.0065(13) -0.0054(13) 0.0032(12)
C139 0.070(2) 0.089(3) 0.059(2) -0.0258(19) 0.0034(18) -0.0014(19)
C140 0.0491(17) 0.078(2) 0.058(2) -0.0199(17) -0.0050(15) -0.0027(16)
C141 0.0439(15) 0.0506(18) 0.0453(16) -0.0073(13) -0.0060(13) -0.0003(12)
C142 0.0464(16) 0.071(2) 0.0555(19) -0.0158(16) -0.0096(15) 0.0009(15)
C143 0.0580(19) 0.079(3) 0.063(2) -0.0220(18) -0.0155(17) -0.0030(17)
C144 0.0377(14) 0.0543(18) 0.0420(16) -0.0065(13) -0.0064(12) -0.0001(12)

loop_
_atom_type_symbol
_atom_type_description
_atom_type_scat_dispersion_real
_atom_type_scat_dispersion_imag
_atom_type_scat_source
O O 0.0492 0.0322 'International Tables Vol C Tables 4.2.6.8 and 6.1.1.4'
N N 0.0311 0.0180 'International Tables Vol C Tables 4.2.6.8 and 6.1.1.4'
C C 0.0181 0.0091 'International Tables Vol C Tables 4.2.6.8 and 6.1.1.4'
H H 0.0000 0.0000 'International Tables Vol C Tables 4.2.6.8 and 6.1.1.4'

loop_
_geom_angle_atom_site_label_1
_geom_angle_atom_site_label_2
_geom_angle_atom_site_label_3
_geom_angle
C113 N1 C109 116.9(3)
C119 N3 C115 116.7(3)
C125 N5 C121 117.0(3)
C131 N7 C127 116.9(3)
C137 N9 C133 116.4(3)
C143 N11 C139 117.2(3)
O1 C1 C6 114.9(3)
O1 C1 C2 122.5(3)
C6 C1 C2 122.7(3)
C1 C2 C3 117.2(3)
C1 C2 C8 123.0(3)
C3 C2 C8 119.8(3)
C4 C3 C2 121.4(3)
C3 C4 C5 120.2(3)
C4 C5 C6 120.9(3)
C1 C6 C5 117.7(3)
C1 C6 C11 121.8(3)
C5 C6 C11 120.6(3)
C9 C8 C2 111.8(4)
C9 C8 C7 110.8(4)
C2 C8 C7 112.4(3)
C10 C11 C12 110.6(4)
C10 C11 C6 112.7(4)
C12 C11 C6 111.4(4)
O2 C13 C18 115.5(3)
O2 C13 C14 121.4(3)
C18 C13 C14 123.0(3)
C15 C14 C13 117.2(3)
C15 C14 C20 122.6(3)
C13 C14 C20 120.2(3)
C16 C15 C14 121.2(3)
C17 C16 C15 119.8(4)
C16 C17 C18 122.0(3)
C17 C18 C13 116.8(3)
C17 C18 C23 123.1(3)
C13 C18 C23 120.1(3)
C14 C20 C21 113.7(3)
C14 C20 C19 109.3(3)
C21 C20 C19 112.2(4)
C18 C23 C22 109.9(3)
C18 C23 C24 113.4(3)
C22 C23 C24 110.5(4)
O3 C25 C26 122.9(3)
O3 C25 C30 114.7(3)
C26 C25 C30 122.5(3)
C25 C26 C27 116.7(3)
C25 C26 C32 122.7(3)
C27 C26 C32 120.6(3)
C28 C27 C26 121.8(4)
C27 C28 C29 120.3(3)
C28 C29 C30 121.1(3)
C29 C30 C25 117.6(3)
C29 C30 C35 121.1(3)
C25 C30 C35 121.3(3)
C26 C32 C31 111.7(3)
C26 C32 C33 112.5(3)
C31 C32 C33 110.4(4)
C34 C35 C36 111.5(5)
C34 C35 C30 112.1(4)
C36 C35 C30 112.4(4)
O4 C37 C38 123.0(3)
O4 C37 C42 114.9(3)
C38 C37 C42 122.1(3)
C37 C38 C39 116.7(3)
C37 C38 C44 122.2(3)
C39 C38 C44 121.1(3)
C40 C39 C38 122.2(4)
C39 C40 C41 120.1(3)
C40 C41 C42 121.1(3)
C41 C42 C37 117.8(3)
C41 C42 C47 121.4(3)
C37 C42 C47 120.8(3)
C38 C44 C43 111.3(4)
C38 C44 C45 112.1(4)
C43 C44 C45 110.4(4)
C46 C47 C48 111.1(4)
C46 C47 C42 112.8(4)
C48 C47 C42 111.5(4)
O5 C49 C54 115.5(3)
O5 C49 C50 121.8(3)
C54 C49 C50 122.7(3)
C51 C50 C49 117.0(3)
C51 C50 C56 122.5(3)
C49 C50 C56 120.5(3)
C52 C51 C50 121.7(3)
C53 C52 C51 120.0(3)
C52 C53 C54 121.6(3)
C53 C54 C49 117.0(3)
C53 C54 C59 122.9(3)
C49 C54 C59 120.1(3)
C50 C56 C55 114.0(3)
C50 C56 C57 109.0(3)
C55 C56 C57 112.5(4)
C54 C59 C60 109.7(3)
C54 C59 C58 112.5(3)
C60 C59 C58 111.2(4)
O6 C61 C66 115.4(3)
O6 C61 C62 122.0(3)
C66 C61 C62 122.6(3)
C63 C62 C61 116.7(3)
C63 C62 C71 120.2(3)
C61 C62 C71 123.1(3)
C64 C63 C62 121.8(4)
C63 C64 C65 119.9(3)
C64 C65 C66 120.9(3)
C65 C66 C61 118.1(3)
C65 C66 C68 121.0(3)
C61 C66 C68 120.9(3)
C67 C68 C69 110.3(4)
C67 C68 C66 112.3(4)
C69 C68 C66 111.8(4)
C70 C71 C62 111.3(4)
C70 C71 C72 110.8(4)
C62 C71 C72 112.1(3)
O7 C73 C74 122.8(3)
O7 C73 C78 114.7(3)
C74 C73 C78 122.4(3)
C73 C74 C75 117.1(3)
C73 C74 C80 122.4(3)
C75 C74 C80 120.5(3)
C76 C75 C74 121.4(4)
C75 C76 C77 120.7(3)
C76 C77 C78 120.3(4)
C77 C78 C73 118.0(3)
C77 C78 C83 120.9(3)
C73 C78 C83 121.1(3)
C74 C80 C81 111.4(3)
C74 C80 C79 112.7(4)
C81 C80 C79 110.5(4)
C84 C83 C82 110.4(5)
C84 C83 C78 112.8(4)
C82 C83 C78 111.0(4)
O8 C85 C86 115.5(3)
O8 C85 C90 121.3(3)
C86 C85 C90 123.2(3)
C85 C86 C87 116.8(3)
C85 C86 C95 121.1(3)
C87 C86 C95 122.1(3)
C88 C87 C86 121.4(3)
C87 C88 C89 120.1(3)
C88 C89 C90 121.5(3)
C89 C90 C85 117.0(3)
C89 C90 C92 122.5(3)
C85 C90 C92 120.5(3)
C90 C92 C93 109.5(3)
C90 C92 C91 113.5(3)
C93 C92 C91 111.9(4)
C86 C95 C96 113.4(3)
C86 C95 C94 109.8(3)
C96 C95 C94 111.5(4)
O9 C97 C98 122.5(3)
O9 C97 C102 115.5(3)
C98 C97 C102 122.0(3)
C97 C98 C99 117.4(3)
C97 C98 C104 123.0(3)
C99 C98 C104 119.5(3)
C100 C99 C98 121.3(4)
C99 C100 C101 120.3(3)
C100 C101 C102 120.4(4)
C101 C102 C97 118.5(3)
C101 C102 C107 120.5(3)
C97 C102 C107 121.0(3)
C98 C104 C103 111.7(4)
C98 C104 C105 112.5(3)
C103 C104 C105 111.0(4)
C106 C107 C108 109.7(4)
C106 C107 C102 112.9(4)
C108 C107 C102 111.5(4)
N1 C109 C110 123.2(3)
C111 C110 C109 119.2(3)
C112 C111 C110 118.0(3)
C112 C111 C114 124.3(3)
C110 C111 C114 117.7(2)
C111 C112 C113 118.8(3)
N1 C113 C112 124.0(3)
O10 C114 N2 122.4(3)
O10 C114 C111 120.4(3)
N2 C114 C111 117.2(2)
N3 C115 C116 123.7(3)
C115 C116 C117 119.0(3)
C118 C117 C116 117.8(3)
C118 C117 C120 124.0(3)
C116 C117 C120 118.2(2)
C117 C118 C119 119.0(3)
N3 C119 C118 123.8(3)
O11 C120 N4 121.8(3)
O11 C120 C117 120.3(2)
N4 C120 C117 117.9(2)
N5 C121 C122 123.5(3)
C123 C122 C121 119.1(3)
C122 C123 C124 117.7(3)
C122 C123 C126 118.2(2)
C124 C123 C126 124.1(3)
C125 C124 C123 118.9(3)
N5 C125 C124 123.7(3)
O12 C126 N6 122.3(3)
O12 C126 C123 120.0(3)
N6 C126 C123 117.7(2)
N7 C127 C128 123.1(3)
C129 C128 C127 119.3(3)
C130 C129 C128 117.7(3)
C130 C129 C132 124.6(3)
C128 C129 C132 117.7(3)
C129 C130 C131 119.1(3)
N7 C131 C130 124.0(3)
O13 C132 N8 122.7(3)
O13 C132 C129 120.4(3)
N8 C132 C129 116.9(2)
N9 C133 C134 124.1(3)
C135 C134 C133 118.7(3)
C136 C135 C134 118.1(3)
C136 C135 C138 124.4(3)
C134 C135 C138 117.5(2)
C135 C136 C137 119.1(3)
N9 C137 C136 123.4(3)
O14 C138 N10 122.5(3)
O14 C138 C135 120.3(3)
N10 C138 C135 117.2(2)
N11 C139 C140 123.2(3)
C139 C140 C141 119.3(3)
C142 C141 C140 117.6(3)
C142 C141 C144 124.6(3)
C140 C141 C144 117.8(2)
C141 C142 C143 119.1(3)
N11 C143 C142 123.6(3)
O15 C144 N12 121.7(3)
O15 C144 C141 120.7(3)
N12 C144 C141 117.6(2)

loop_
_geom_bond_atom_site_label_1
_geom_bond_atom_site_label_2
_geom_bond_distance
O1 C1 1.368(4)
O2 C13 1.378(4)
O3 C25 1.360(4)
O4 C37 1.360(4)
O5 C49 1.380(4)
O6 C61 1.370(4)
O7 C73 1.363(4)
O8 C85 1.382(4)
O9 C97 1.364(4)
O10 C114 1.222(3)
O11 C120 1.240(3)
O12 C126 1.239(3)
O13 C132 1.224(3)
O14 C138 1.225(3)
O15 C144 1.239(3)
N1 C113 1.319(4)
N1 C109 1.331(4)
N2 C114 1.325(4)
N3 C119 1.321(4)
N3 C115 1.334(4)
N4 C120 1.316(4)
N5 C125 1.325(4)
N5 C121 1.326(4)
N6 C126 1.315(4)
N7 C131 1.320(4)
N7 C127 1.325(4)
N8 C132 1.327(4)
N9 C137 1.320(4)
N9 C133 1.330(4)
N10 C138 1.322(4)
N11 C143 1.322(4)
N11 C139 1.331(4)
N12 C144 1.312(4)
C1 C6 1.390(4)
C1 C2 1.394(5)
C2 C3 1.396(4)
C2 C8 1.514(5)
C3 C4 1.371(5)
C4 C5 1.378(5)
C5 C6 1.395(5)
C6 C11 1.515(5)
C7 C8 1.536(6)
C8 C9 1.510(5)
C10 C11 1.482(6)
C11 C12 1.502(6)
C13 C18 1.393(4)
C13 C14 1.400(4)
C14 C15 1.386(5)
C14 C20 1.512(4)
C15 C16 1.381(5)
C16 C17 1.375(5)
C17 C18 1.386(5)
C18 C23 1.503(4)
C19 C20 1.532(5)
C20 C21 1.512(5)
C22 C23 1.520(5)
C23 C24 1.520(5)
C25 C26 1.395(4)
C25 C30 1.399(4)
C26 C27 1.395(4)
C26 C32 1.510(5)
C27 C28 1.363(5)
C28 C29 1.369(5)
C29 C30 1.385(5)
C30 C35 1.506(5)
C31 C32 1.527(5)
C32 C33 1.544(6)
C34 C35 1.476(6)
C35 C36 1.481(6)
C37 C38 1.395(4)
C37 C42 1.404(4)
C38 C39 1.395(4)
C38 C44 1.510(5)
C39 C40 1.359(5)
C40 C41 1.373(5)
C41 C42 1.382(4)
C42 C47 1.506(5)
C43 C44 1.526(5)
C44 C45 1.548(6)
C46 C47 1.480(6)
C47 C48 1.505(6)
C49 C54 1.396(4)
C49 C50 1.404(4)
C50 C51 1.383(5)
C50 C56 1.509(4)
C51 C52 1.377(5)
C52 C53 1.367(5)
C53 C54 1.394(5)
C54 C59 1.516(4)
C55 C56 1.523(5)
C56 C57 1.531(5)
C58 C59 1.528(5)
C59 C60 1.521(5)
C61 C66 1.386(4)
C61 C62 1.398(4)
C62 C63 1.385(4)
C62 C71 1.521(5)
C63 C64 1.375(5)
C64 C65 1.376(5)
C65 C66 1.380(5)
C66 C68 1.513(5)
C67 C68 1.492(6)
C68 C69 1.503(6)
C70 C71 1.516(5)
C71 C72 1.534(6)
C73 C74 1.394(4)
C73 C78 1.395(4)
C74 C75 1.399(4)
C74 C80 1.502(5)
C75 C76 1.366(5)
C76 C77 1.376(5)
C77 C78 1.394(5)
C78 C83 1.513(5)
C79 C80 1.536(6)
C80 C81 1.528(5)
C82 C83 1.508(6)
C83 C84 1.483(6)
C85 C86 1.386(4)
C85 C90 1.403(4)
C86 C87 1.404(5)
C86 C95 1.507(4)
C87 C88 1.372(5)
C88 C89 1.377(5)
C89 C90 1.387(5)
C90 C92 1.513(4)
C91 C92 1.524(5)
C92 C93 1.519(5)
C94 C95 1.527(5)
C95 C96 1.525(5)
C97 C98 1.390(5)
C97 C102 1.391(4)
C98 C99 1.394(4)
C98 C104 1.519(5)
C99 C100 1.366(5)
C100 C101 1.379(5)
C101 C102 1.384(5)
C102 C107 1.513(5)
C103 C104 1.523(5)
C104 C105 1.526(6)
C106 C107 1.479(6)
C107 C108 1.501(6)
C109 C110 1.381(4)
C110 C111 1.376(4)
C111 C112 1.370(4)
C111 C114 1.501(4)
C112 C113 1.381(4)
C115 C116 1.376(4)
C116 C117 1.379(4)
C117 C118 1.378(4)
C117 C120 1.498(4)
C118 C119 1.383(4)
C121 C122 1.386(4)
C122 C123 1.377(4)
C123 C124 1.385(4)
C123 C126 1.500(4)
C124 C125 1.382(4)
C127 C128 1.383(5)
C128 C129 1.375(4)
C129 C130 1.372(4)
C129 C132 1.502(4)
C130 C131 1.375(4)
C133 C134 1.376(5)
C134 C135 1.370(4)
C135 C136 1.369(4)
C135 C138 1.506(4)
C136 C137 1.387(4)
C139 C140 1.372(4)
C140 C141 1.383(4)
C141 C142 1.377(4)
C141 C144 1.499(4)
C142 C143 1.377(4)

loop_
_geom_torsion_atom_site_label_1
_geom_torsion_atom_site_label_2
_geom_torsion_atom_site_label_3
_geom_torsion_atom_site_label_4
_geom_torsion
O1 C1 C2 C3 -179.9(3)
C6 C1 C2 C3 1.1(5)
O1 C1 C2 C8 0.7(5)
C6 C1 C2 C8 -178.3(3)
C1 C2 C3 C4 -0.6(5)
C8 C2 C3 C4 178.9(3)
C2 C3 C4 C5 -0.3(6)
C3 C4 C5 C6 0.6(6)
O1 C1 C6 C5 -179.9(3)
C2 C1 C6 C5 -0.8(5)
O1 C1 C6 C11 -0.9(5)
C2 C1 C6 C11 178.2(3)
C4 C5 C6 C1 -0.1(5)
C4 C5 C6 C11 -179.0(3)
C1 C2 C8 C9 -103.3(4)
C3 C2 C8 C9 77.3(5)
C1 C2 C8 C7 131.4(4)
C3 C2 C8 C7 -48.0(5)
C1 C6 C11 C10 116.7(4)
C5 C6 C11 C10 -64.4(5)
C1 C6 C11 C12 -118.4(5)
C5 C6 C11 C12 60.6(5)
O2 C13 C14 C15 179.6(3)
C18 C13 C14 C15 -0.9(5)
O2 C13 C14 C20 0.9(5)
C18 C13 C14 C20 -179.6(3)
C13 C14 C15 C16 0.5(5)
C20 C14 C15 C16 179.2(3)
C14 C15 C16 C17 0.4(6)
C15 C16 C17 C18 -1.0(6)
C16 C17 C18 C13 0.6(5)
C16 C17 C18 C23 179.0(4)
O2 C13 C18 C17 179.9(3)
C14 C13 C18 C17 0.4(5)
O2 C13 C18 C23 1.5(5)
C14 C13 C18 C23 -178.0(3)
C15 C14 C20 C21 29.0(5)
C13 C14 C20 C21 -152.4(4)
C15 C14 C20 C19 -97.2(4)
C13 C14 C20 C19 81.4(4)
C17 C18 C23 C22 -99.5(4)
C13 C18 C23 C22 78.8(4)
C17 C18 C23 C24 24.8(6)
C13 C18 C23 C24 -157.0(4)
O3 C25 C26 C27 -179.8(3)
C30 C25 C26 C27 -1.3(5)
O3 C25 C26 C32 -0.7(5)
C30 C25 C26 C32 177.9(3)
C25 C26 C27 C28 1.0(5)
C32 C26 C27 C28 -178.2(4)
C26 C27 C28 C29 -0.5(6)
C27 C28 C29 C30 0.2(6)
C28 C29 C30 C25 -0.5(5)
C28 C29 C30 C35 179.3(4)
O3 C25 C30 C29 179.7(3)
C26 C25 C30 C29 1.1(5)
O3 C25 C30 C35 -0.1(5)
C26 C25 C30 C35 -178.8(3)
C25 C26 C32 C31 103.9(4)
C27 C26 C32 C31 -77.0(5)
C25 C26 C32 C33 -131.3(4)
C27 C26 C32 C33 47.8(5)
C29 C30 C35 C34 -63.3(6)
C25 C30 C35 C34 116.5(5)
C29 C30 C35 C36 63.3(5)
C25 C30 C35 C36 -116.9(5)
O4 C37 C38 C39 -179.9(3)
C42 C37 C38 C39 2.2(5)
O4 C37 C38 C44 -0.9(5)
C42 C37 C38 C44 -178.9(3)
C37 C38 C39 C40 -1.9(5)
C44 C38 C39 C40 179.1(4)
C38 C39 C40 C41 1.0(6)
C39 C40 C41 C42 -0.2(6)
C40 C41 C42 C37 0.5(5)
C40 C41 C42 C47 -178.8(3)
O4 C37 C42 C41 -179.6(3)
C38 C37 C42 C41 -1.5(5)
O4 C37 C42 C47 -0.3(5)
C38 C37 C42 C47 177.8(3)
C37 C38 C44 C43 -99.7(4)
C39 C38 C44 C43 79.2(5)
C37 C38 C44 C45 136.0(4)
C39 C38 C44 C45 -45.0(5)
C41 C42 C47 C46 -59.4(5)
C37 C42 C47 C46 121.3(4)
C41 C42 C47 C48 66.4(5)
C37 C42 C47 C48 -112.9(4)
O5 C49 C50 C51 -179.4(3)
C54 C49 C50 C51 0.5(5)
O5 C49 C50 C56 -0.3(5)
C54 C49 C50 C56 179.6(3)
C49 C50 C51 C52 -1.0(5)
C56 C50 C51 C52 179.9(3)
C50 C51 C52 C53 0.8(6)
C51 C52 C53 C54 0.0(6)
C52 C53 C54 C49 -0.5(5)
C52 C53 C54 C59 -178.6(3)
O5 C49 C54 C53 -179.8(3)
C50 C49 C54 C53 0.3(5)
O5 C49 C54 C59 -1.6(5)
C50 C49 C54 C59 178.5(3)
C51 C50 C56 C55 -29.8(5)
C49 C50 C56 C55 151.1(4)
C51 C50 C56 C57 96.8(4)
C49 C50 C56 C57 -82.3(4)
C53 C54 C59 C60 97.9(4)
C49 C54 C59 C60 -80.2(4)
C53 C54 C59 C58 -26.5(5)
C49 C54 C59 C58 155.4(4)
O6 C61 C62 C63 -179.7(3)
C66 C61 C62 C63 -1.6(5)
O6 C61 C62 C71 -1.0(5)
C66 C61 C62 C71 177.1(3)
C61 C62 C63 C64 1.0(5)
C71 C62 C63 C64 -177.8(3)
C62 C63 C64 C65 -0.4(6)
C63 C64 C65 C66 0.4(6)
C64 C65 C66 C61 -1.1(5)
C64 C65 C66 C68 179.2(4)
O6 C61 C66 C65 179.9(3)
C62 C61 C66 C65 1.7(5)
O6 C61 C66 C68 -0.4(5)
C62 C61 C66 C68 -178.6(3)
C65 C66 C68 C67 68.1(5)
C61 C66 C68 C67 -111.6(4)
C65 C66 C68 C69 -56.6(5)
C61 C66 C68 C69 123.7(4)
C63 C62 C71 C70 -74.6(5)
C61 C62 C71 C70 106.7(4)
C63 C62 C71 C72 50.1(5)
C61 C62 C71 C72 -128.6(4)
O7 C73 C74 C75 -179.9(3)
C78 C73 C74 C75 2.2(5)
O7 C73 C74 C80 -0.4(5)
C78 C73 C74 C80 -178.3(3)
C73 C74 C75 C76 -2.0(5)
C80 C74 C75 C76 178.5(4)
C74 C75 C76 C77 1.8(6)
C75 C76 C77 C78 -1.6(6)
C76 C77 C78 C73 1.8(5)
C76 C77 C78 C83 -178.3(4)
O7 C73 C78 C77 179.8(3)
C74 C73 C78 C77 -2.1(5)
O7 C73 C78 C83 -0.1(5)
C74 C73 C78 C83 177.9(3)
C73 C74 C80 C81 -100.2(4)
C75 C74 C80 C81 79.2(5)
C73 C74 C80 C79 134.9(4)
C75 C74 C80 C79 -45.7(5)
C77 C78 C83 C84 -58.6(5)
C73 C78 C83 C84 121.4(4)
C77 C78 C83 C82 66.0(5)
C73 C78 C83 C82 -114.1(5)
O8 C85 C86 C87 179.7(3)
C90 C85 C86 C87 -0.2(5)
O8 C85 C86 C95 1.6(5)
C90 C85 C86 C95 -178.3(3)
C85 C86 C87 C88 1.0(5)
C95 C86 C87 C88 179.1(4)
C86 C87 C88 C89 -0.8(6)
C87 C88 C89 C90 -0.4(6)
C88 C89 C90 C85 1.2(5)
C88 C89 C90 C92 179.5(3)
O8 C85 C90 C89 179.3(3)
C86 C85 C90 C89 -0.9(5)
O8 C85 C90 C92 0.9(5)
C86 C85 C90 C92 -179.3(3)
C89 C90 C92 C93 -96.6(4)
C85 C90 C92 C93 81.7(4)
C89 C90 C92 C91 29.3(5)
C85 C90 C92 C91 -152.4(4)
C85 C86 C95 C96 -155.6(4)
C87 C86 C95 C96 26.4(5)
C85 C86 C95 C94 79.0(4)
C87 C86 C95 C94 -99.0(4)
O9 C97 C98 C99 -179.8(3)
C102 C97 C98 C99 -2.1(5)
O9 C97 C98 C104 -1.0(5)
C102 C97 C98 C104 176.7(3)
C97 C98 C99 C100 1.5(5)
C104 C98 C99 C100 -177.3(3)
C98 C99 C100 C101 -1.1(6)
C99 C100 C101 C102 1.1(6)
C100 C101 C102 C97 -1.7(5)
C100 C101 C102 C107 179.0(4)
O9 C97 C102 C101 -180.0(3)
C98 C97 C102 C101 2.2(5)
O9 C97 C102 C107 -0.7(5)
C98 C97 C102 C107 -178.5(3)
C97 C98 C104 C103 106.5(4)
C99 C98 C104 C103 -74.8(5)
C97 C98 C104 C105 -128.0(4)
C99 C98 C104 C105 50.8(5)
C101 C102 C107 C106 69.2(5)
C97 C102 C107 C106 -110.1(5)
C101 C102 C107 C108 -54.9(6)
C97 C102 C107 C108 125.8(5)
C113 N1 C109 C110 0.1(6)
N1 C109 C110 C111 -0.3(6)
C109 C110 C111 C112 -0.1(5)
C109 C110 C111 C114 178.7(3)
C110 C111 C112 C113 0.7(5)
C114 C111 C112 C113 -178.0(3)
C109 N1 C113 C112 0.5(6)
C111 C112 C113 N1 -0.9(6)
C112 C111 C114 O10 159.1(3)
C110 C111 C114 O10 -19.6(4)
C112 C111 C114 N2 -19.7(5)
C110 C111 C114 N2 161.7(3)
C119 N3 C115 C116 -0.4(6)
N3 C115 C116 C117 0.1(6)
C115 C116 C117 C118 0.5(5)
C115 C116 C117 C120 -180.0(3)
C116 C117 C118 C119 -0.9(5)
C120 C117 C118 C119 179.6(3)
C115 N3 C119 C118 -0.1(5)
C117 C118 C119 N3 0.7(5)
C118 C117 C120 O11 -158.1(3)
C116 C117 C120 O11 22.4(4)
C118 C117 C120 N4 20.7(5)
C116 C117 C120 N4 -158.8(3)
C125 N5 C121 C122 0.4(6)
N5 C121 C122 C123 0.0(6)
C121 C122 C123 C124 -0.5(5)
C121 C122 C123 C126 179.5(3)
C122 C123 C124 C125 0.6(5)
C126 C123 C124 C125 -179.5(3)
C121 N5 C125 C124 -0.3(6)
C123 C124 C125 N5 -0.2(6)
C122 C123 C126 O12 -22.4(4)
C124 C123 C126 O12 157.7(3)
C122 C123 C126 N6 157.9(3)
C124 C123 C126 N6 -22.1(5)
C131 N7 C127 C128 -0.4(6)
N7 C127 C128 C129 0.9(7)
C127 C128 C129 C130 -0.4(5)
C127 C128 C129 C132 -179.1(3)
C128 C129 C130 C131 -0.5(5)
C132 C129 C130 C131 178.1(3)
C127 N7 C131 C130 -0.6(6)
C129 C130 C131 N7 1.1(6)
C130 C129 C132 O13 -161.2(3)
C128 C129 C132 O13 17.5(5)
C130 C129 C132 N8 18.5(5)
C128 C129 C132 N8 -162.9(3)
C137 N9 C133 C134 0.3(6)
N9 C133 C134 C135 0.4(7)
C133 C134 C135 C136 -0.2(5)
C133 C134 C135 C138 -178.9(4)
C134 C135 C136 C137 -0.6(5)
C138 C135 C136 C137 177.9(3)
C133 N9 C137 C136 -1.3(6)
C135 C136 C137 N9 1.5(6)
C136 C135 C138 O14 -161.3(3)
C134 C135 C138 O14 17.2(5)
C136 C135 C138 N10 18.3(5)
C134 C135 C138 N10 -163.2(3)
C143 N11 C139 C140 0.5(6)
N11 C139 C140 C141 -0.6(6)
C139 C140 C141 C142 -0.2(5)
C139 C140 C141 C144 -179.7(3)
C140 C141 C142 C143 1.0(5)
C144 C141 C142 C143 -179.5(3)
C139 N11 C143 C142 0.4(6)
C141 C142 C143 N11 -1.1(6)
C142 C141 C144 O15 156.9(3)
C140 C141 C144 O15 -23.6(4)
C142 C141 C144 N12 -21.6(5)
C140 C141 C144 N12 157.9(3)
